data_2006195
loop_
_publ_author_name
'Kennedy, Alan R. '
'Kerr, William J.'
'McKendry, Sharon'

_publ_section_title
;
 4-Cyclohexanespiro{3-[2-methoxy-2-(2,6-dimethoxyphenyl)ethenyl]oxetan-2-one}
;
_journal_issue 6
_journal_name_full 'Acta Crystallographica Section C'
_journal_page_first 746
_journal_page_last 748
_journal_paper_doi 10.1107/S0108270197001418
_journal_volume 53
_journal_year 1997
_chemical_formula_moiety 'C19 H24 O5'
_chemical_formula_sum 'C19 H24 O5'
_chemical_formula_weight 332.40
_space_group_IT_number 14
_symmetry_cell_setting monoclinic
_symmetry_space_group_name_Hall '-P 2yn'
_symmetry_space_group_name_H-M 'P 1 21/n 1'
_cell_angle_alpha 90
_cell_angle_beta 91.750(10)
_cell_angle_gamma 90
_cell_formula_units_Z 4
_cell_length_a 7.3900(10)
_cell_length_b 12.490(2)
_cell_length_c 19.223(3)
_cell_measurement_reflns_used 20
_cell_measurement_temperature 295
_cell_measurement_theta_max 13.4
_cell_measurement_theta_min 10.3
_cell_volume 1773.5(5)
_computing_cell_refinement 'MSC/AFC Diffractometer Control Software'
_computing_data_collection
;
MSC/AFC Diffractometer Control Software
(Molecular Structure Corporation, 1988)
;
_computing_data_reduction 'TEXSAN (Molecular Structure Corporation, 1992)'
_computing_publication_material TEXSAN
_computing_structure_refinement TEXSAN
_computing_structure_solution 'SIR (Burla et al., 1989)'
_diffrn_ambient_temperature 295
_diffrn_measurement_device 'Rigaku AFC7S'
_diffrn_measurement_method \w/2\q
_diffrn_radiation_monochromator graphite
_diffrn_radiation_source 'X-ray tube'
_diffrn_radiation_type MoK\a
_diffrn_radiation_wavelength 0.71069
_diffrn_reflns_av_R_equivalents 0.024
_diffrn_reflns_limit_h_max 9
_diffrn_reflns_limit_h_min 0
_diffrn_reflns_limit_k_max 15
_diffrn_reflns_limit_k_min 0
_diffrn_reflns_limit_l_max 23
_diffrn_reflns_limit_l_min -23
_diffrn_reflns_number 3938
_diffrn_reflns_theta_max 26
_diffrn_reflns_theta_min 2.5
_diffrn_standards_decay_% <0.5
_diffrn_standards_interval_count 150
_diffrn_standards_number 3
_exptl_absorpt_coefficient_mu 0.089
_exptl_absorpt_correction_type none
_exptl_crystal_colour colourless
_exptl_crystal_density_diffrn 1.245
_exptl_crystal_density_method none
_exptl_crystal_description block
_exptl_crystal_F_000 712
_exptl_crystal_size_max 0.70
_exptl_crystal_size_mid 0.45
_exptl_crystal_size_min 0.20
_refine_diff_density_max 0.20
_refine_diff_density_min -0.21
_refine_ls_extinction_coef 9E-7(2)
_refine_ls_extinction_method 'Zachariasen (1968) type 2, Gaussian isotropic'
_refine_ls_goodness_of_fit_obs 1.517
_refine_ls_hydrogen_treatment noref
_refine_ls_matrix_type full
_refine_ls_number_constraints 0
_refine_ls_number_parameters 218
_refine_ls_number_reflns 2112
_refine_ls_number_restraints 0
_refine_ls_R_factor_all 0.1305
_refine_ls_R_factor_obs .0605
_refine_ls_shift/esd_max 0.001
_refine_ls_structure_factor_coef F
_refine_ls_weighting_details 'w = 1/\s^2^(F)'
_refine_ls_weighting_scheme calc
_refine_ls_wR_factor_all 0.0617
_refine_ls_wR_factor_obs .0539
_reflns_number_observed 2112
_reflns_number_total 3650
_reflns_observed_criterion I>\s(I)
_cod_data_source_file bs1017.cif
_cod_data_source_block mckendry4
_cod_depositor_comments
;
The following automatic conversions were performed:

'_refine_ls_weighting_scheme' value 'w = 1/\s^2^(F)' was changed to
'calc'. New tag '_refine_ls_weighting_details' was created. The value
of the new tag was set to 'w = 1/\s^2^(F)'.

Automatic conversion script
Id: cif_fix_values 3143 2015-03-26 13:38:13Z robertas 
;
_cod_original_cell_volume 1773.4(4)
_cod_original_sg_symbol_H-M 'P 21/n'
_cod_database_code 2006195

loop_
_symmetry_equiv_pos_as_xyz
'   +x,   +y,   +z'
1/2-x,1/2+y,1/2-z
'   -x,   -y,   -z'
1/2+x,1/2-y,1/2+z

loop_
_atom_site_aniso_label
_atom_site_aniso_U_11
_atom_site_aniso_U_22
_atom_site_aniso_U_33
_atom_site_aniso_U_12
_atom_site_aniso_U_13
_atom_site_aniso_U_23
O(1) .0720(10) .100(2) .0530(10) .0010(10) .0060(10) -.0320(10)
O(2) .086(2) .085(2) .077(2) -.0240(10) -.0170(10) -.0110(10)
O(3) .112(2) .0500(10) .0420(10) .0240(10) .0120(10) .0027(9)
O(4) .0520(10) .0730(10) .0610(10) -.0230(10) .0025(10) .0080(10)
O(5) .0510(10) .090(2) .0610(10) -.0260(10) -.0038(10) .0000(10)
C(1) .047(2) .057(2) .0390(10) .0040(10) .0020(10) -.0070(10)
C(2) .053(2) .065(2) .068(2) .015(2) .0100(10) .003(2)
C(3) .048(2) .086(2) .072(2) .007(2) -.0110(10) .013(2)
C(4) .054(2) .087(2) .103(3) -.011(2) -.008(2) .014(2)
C(5) .061(2) .065(2) .119(3) -.010(2) -.001(2) .030(2)
C(6) .056(2) .098(3) .055(2) .004(2) .0070(10) .032(2)
C(7) .0430(10) .0410(10) .0360(10) .0050(10) .0010(10) -.0010(10)
C(8) .058(2) .060(2) .051(2) .001(2) -.0080(10) -.002(2)
C(9) .050(2) .0400(10) .0390(10) .0040(10) .0020(10) .0050(10)
C(10) .0390(10) .0400(10) .0400(10) -.0050(10) -.0010(10) .0020(10)
C(11) .0460(10) .0410(10) .0360(10) -.0020(10) .0040(10) -.0010(10)
C(12) .048(2) .0420(10) .0420(10) .0000(10) .0060(10) -.0020(10)
C(13) .072(2) .049(2) .046(2) .0020(10) .0190(10) .0070(10)
C(14) .091(2) .060(2) .0340(10) .013(2) .004(2) .0060(10)
C(15) .068(2) .066(2) .043(2) .008(2) -.0110(10) -.0030(10)
C(16) .048(2) .052(2) .044(2) .0010(10) .0020(10) -.0020(10)
C(17) .095(2) .056(2) .061(2) .015(2) .012(2) -.005(2)
C(18) .060(2) .069(2) .095(3) -.020(2) .021(2) -.002(2)
C(19) .057(2) .091(2) .102(3) -.017(2) -.009(2) -.025(2)

loop_
_atom_site_label
_atom_site_fract_x
_atom_site_fract_y
_atom_site_fract_z
_atom_site_thermal_displace_type
_atom_site_calc_flag
_atom_site_calc_attached_atom
O(1) .8906(3) .1559(2) .44642(10) Uani ? ?
O(2) 1.1635(3) .2237(2) .41710(10) Uani ? ?
O(3) 1.0729(3) -.0456(2) .24223(9) Uani ? ?
O(4) 1.2963(2) .1718(2) .16998(10) Uani ? ?
O(5) .7416(2) .0006(2) .13930(10) Uani ? ?
C(1) .8011(3) .0801(2) .39530(10) Uani ? ?
C(2) .6312(4) .1301(2) .3645(2) Uani ? ?
C(3) .5313(4) .0540(3) .3154(2) Uani ? ?
C(4) .4956(4) -.0525(3) .3497(2) Uani ? ?
C(5) .6714(4) -.1001(3) .3781(2) Uani ? ?
C(6) .7639(4) -.0253(3) .43000(10) Uani ? ?
C(7) .9745(3) .0852(2) .35210(10) Uani ? ?
C(8) 1.0370(4) .1657(2) .40650(10) Uani ? ?
C(9) .9731(3) .1190(2) .27790(10) Uani ? ?
C(10) 1.0208(3) .0564(2) .22620(10) Uani ? ?
C(11) 1.0149(3) .0913(2) .15230(10) Uani ? ?
C(12) 1.1527(3) .1528(2) .12490(10) Uani ? ?
C(13) 1.1413(4) .1892(2) .05670(10) Uani ? ?
C(14) .9910(5) .1629(2) .01650(10) Uani ? ?
C(15) .8542(4) .1005(2) .04130(10) Uani ? ?
C(16) .8670(3) .0640(2) .10890(10) Uani ? ?
C(17) 1.1451(5) -.1112(2) .1913(2) Uani ? ?
C(18) 1.4408(4) .2361(3) .1467(2) Uani ? ?
C(19) .6001(4) -.0440(3) .0972(2) Uani ? ?
H(1) .6632 .1934 .3393 Uiso calc ?
H(2) .5530 .1492 .4015 Uiso calc ?
H(3) .6031 .0423 .2753 Uiso calc ?
H(4) .4177 .0857 .3011 Uiso calc ?
H(5) .4145 -.0422 .3872 Uiso calc ?
H(6) .4417 -.1006 .3161 Uiso calc ?
H(7) .6462 -.1668 .4007 Uiso calc ?
H(8) .7506 -.1126 .3402 Uiso calc ?
H(9) .8759 -.0565 .4465 Uiso calc ?
H(10) .6866 -.0138 .4686 Uiso calc ?
H(11) 1.0420 .0199 .3578 Uiso calc ?
H(12) .9351 .1907 .2669 Uiso calc ?
H(13) 1.2363 .2319 .0380 Uiso calc ?
H(14) .9813 .1890 -.0304 Uiso calc ?
H(15) .7513 .0825 .0119 Uiso calc ?
H(16) 1.1888 -.1763 .2124 Uiso calc ?
H(17) 1.2433 -.0748 .1699 Uiso calc ?
H(18) 1.0529 -.1276 .1567 Uiso calc ?
H(19) 1.5336 .2405 .1826 Uiso calc ?
H(20) 1.3966 .3067 .1359 Uiso calc ?
H(21) 1.4899 .2046 .1058 Uiso calc ?
H(22) .5228 .0123 .0797 Uiso calc ?
H(23) .6506 -.0819 .0590 Uiso calc ?
H(24) .5308 -.0925 .1245 Uiso calc ?

loop_
_atom_type_symbol
_atom_type_scat_dispersion_real
_atom_type_scat_dispersion_imag
_atom_type_scat_source
C 0.003 0.002 'International Tables'
H 0.000 0.000 'International Tables'
O 0.011 0.006 'International Tables'

loop_
_geom_angle_atom_site_label_1
_geom_angle_atom_site_label_2
_geom_angle_atom_site_label_3
_geom_angle
_geom_angle_publ_flag
C(1) O(1) C(8) 91.7(2) yes
C(10) O(3) C(17) 120.1(2) no
C(12) O(4) C(18) 118.3(2) no
C(16) O(5) C(19) 118.9(2) no
O(1) C(1) C(2) 109.9(2) yes
O(1) C(1) C(6) 110.1(2) yes
O(1) C(1) C(7) 88.3(2) yes
C(2) C(1) C(6) 112.1(2) yes
C(2) C(1) C(7) 117.7(2) yes
C(6) C(1) C(7) 116.0(2) yes
C(1) C(2) C(3) 111.6(2) no
C(2) C(3) C(4) 111.6(3) no
C(3) C(4) C(5) 110.1(2) no
C(4) C(5) C(6) 111.1(3) no
C(1) C(6) C(5) 109.4(2) no
C(1) C(7) C(8) 84.1(2) yes
C(1) C(7) C(9) 122.9(2) yes
C(8) C(7) C(9) 117.8(2) yes
O(1) C(8) O(2) 126.4(3) yes
O(1) C(8) C(7) 95.7(2) yes
O(2) C(8) C(7) 137.9(3) yes
C(7) C(9) C(10) 124.0(2) yes
O(3) C(10) C(9) 117.6(2) yes
O(3) C(10) C(11) 119.3(2) yes
C(9) C(10) C(11) 123.0(2) yes
C(10) C(11) C(12) 121.6(2) no
C(10) C(11) C(16) 120.0(2) no
C(12) C(11) C(16) 118.4(2) no
O(4) C(12) C(11) 114.6(2) no
O(4) C(12) C(13) 124.4(2) no
C(11) C(12) C(13) 121.0(2) no
C(12) C(13) C(14) 118.5(2) no
C(13) C(14) C(15) 122.2(2) no
C(14) C(15) C(16) 119.0(3) no
O(5) C(16) C(11) 114.5(2) no
O(5) C(16) C(15) 124.6(2) no
C(11) C(16) C(15) 120.9(3) no

loop_
_geom_bond_atom_site_label_1
_geom_bond_atom_site_label_2
_geom_bond_site_symmetry_1
_geom_bond_site_symmetry_2
_geom_bond_distance
_geom_bond_publ_flag
O(1) C(1) ? ? 1.504(3) yes
O(1) C(8) ? ? 1.351(3) yes
O(2) C(8) ? ? 1.196(3) yes
O(3) C(10) ? ? 1.363(3) yes
O(3) C(17) ? ? 1.395(3) no
O(4) C(12) ? ? 1.370(3) no
O(4) C(18) ? ? 1.420(3) no
O(5) C(16) ? ? 1.364(3) no
O(5) C(19) ? ? 1.416(3) no
C(1) C(2) ? ? 1.508(4) no
C(1) C(6) ? ? 1.505(4) no
C(1) C(7) ? ? 1.549(3) yes
C(2) C(3) ? ? 1.516(4) no
C(3) C(4) ? ? 1.512(4) no
C(4) C(5) ? ? 1.515(4) no
C(5) C(6) ? ? 1.515(5) no
C(7) C(8) ? ? 1.512(4) yes
C(7) C(9) ? ? 1.489(3) yes
C(9) C(10) ? ? 1.321(3) yes
C(10) C(11) ? ? 1.484(3) yes
C(11) C(12) ? ? 1.392(3) no
C(11) C(16) ? ? 1.397(3) no
C(12) C(13) ? ? 1.388(3) no
C(13) C(14) ? ? 1.373(4) no
C(14) C(15) ? ? 1.373(4) no
C(15) C(16) ? ? 1.378(4) no
